data_7027382
loop_
_publ_author_name
'Adams, Harry'
'Elsegood, Mark R. J.'
'Fenton, David E.'
'Heath, Sarah L.'
'Ryan, Sara J.'

_publ_section_title
;
 Dinuclear silver(I) complexes of bibracchial tetraimine Schiff base
 macrocycles derived from pyrrole-2,5-dicarbaldehyde
;
_journal_issue 12
_journal_name_full 'Journal of the Chemical Society, Dalton Transactions'
_journal_page_first 2031
_journal_paper_doi 10.1039/a901992h
_journal_year 1999
_chemical_formula_sum 'C32 H36 Ag2 N10'
_chemical_formula_weight 776.45
_chemical_name_systematic
;
 ?
;
_space_group_IT_number 2
_symmetry_cell_setting triclinic
_symmetry_space_group_name_Hall '-P 1'
_symmetry_space_group_name_H-M 'P -1'
_atom_sites_solution_hydrogens geom
_atom_sites_solution_primary heavy
_atom_sites_solution_secondary difmap
_audit_creation_method SHELXL
_cell_angle_alpha 106.560(3)
_cell_angle_beta 92.882(3)
_cell_angle_gamma 108.241(2)
_cell_formula_units_Z 2
_cell_length_a 9.9470(10)
_cell_length_b 10.7950(11)
_cell_length_c 15.541(2)
_cell_measurement_reflns_used 7534
_cell_measurement_temperature 160(2)
_cell_measurement_theta_max 28.27
_cell_measurement_theta_min 2.09
_cell_volume 1501.2(3)
_computing_cell_refinement 'local programs'
_computing_data_collection 'Siemens SMART'
_computing_data_reduction 'Siemens SAINT'
_computing_molecular_graphics 'Siemens SHELXTL'
_computing_publication_material 'SHELXTL and local programs'
_computing_structure_refinement 'Siemens SHELXTL'
_computing_structure_solution 'Siemens SHELXTL'
_diffrn_ambient_temperature 160(2)
_diffrn_measurement_device 'Siemens SMART CCD diffractometer'
_diffrn_measurement_method '\w rotation with narrow frames'
_diffrn_radiation_monochromator graphite
_diffrn_radiation_source 'fine-focus sealed tube'
_diffrn_radiation_type MoK\a
_diffrn_radiation_wavelength 0.71073
_diffrn_reflns_av_R_equivalents 0.0173
_diffrn_reflns_av_sigmaI/netI 0.0346
_diffrn_reflns_limit_h_max 13
_diffrn_reflns_limit_h_min -11
_diffrn_reflns_limit_k_max 14
_diffrn_reflns_limit_k_min -14
_diffrn_reflns_limit_l_max 18
_diffrn_reflns_limit_l_min -19
_diffrn_reflns_number 11031
_diffrn_reflns_theta_max 28.41
_diffrn_reflns_theta_min 1.38
_diffrn_standards_decay_% 0
_exptl_absorpt_coefficient_mu 1.346
_exptl_absorpt_correction_T_max 0.801
_exptl_absorpt_correction_T_min 0.664
_exptl_absorpt_correction_type empirical
_exptl_crystal_colour Yellow
_exptl_crystal_density_diffrn 1.718
_exptl_crystal_description Block
_exptl_crystal_F_000 784
_exptl_crystal_size_max 0.52
_exptl_crystal_size_mid 0.29
_exptl_crystal_size_min 0.16
_refine_diff_density_max 0.498
_refine_diff_density_min -0.499
_refine_diff_density_rms 0.070
_refine_ls_extinction_coef 0.0018(3)
_refine_ls_extinction_expression Fc^*^=kFc[1+0.001xFc^2^\l^3^/sin(2\q)]^-1/4^
_refine_ls_extinction_method SHELXL
_refine_ls_goodness_of_fit_all 0.981
_refine_ls_goodness_of_fit_obs 1.045
_refine_ls_matrix_type full
_refine_ls_number_parameters 398
_refine_ls_number_reflns 6558
_refine_ls_number_restraints 0
_refine_ls_restrained_S_all 1.160
_refine_ls_restrained_S_obs 1.045
_refine_ls_R_factor_all 0.0356
_refine_ls_R_factor_obs 0.0243
_refine_ls_shift/esd_max -0.001
_refine_ls_shift/esd_mean 0.000
_refine_ls_structure_factor_coef Fsqd
_refine_ls_weighting_details 'w=1/[\s^2^(Fo^2^)+(0.0313P)^2^+0.0000P] where P=(Fo^2^+2Fc^2^)/3'
_refine_ls_weighting_scheme calc
_refine_ls_wR_factor_all 0.0696
_refine_ls_wR_factor_obs 0.0560
_reflns_number_observed 5304
_reflns_number_total 6560
_reflns_observed_criterion >2sigma(I)
_cod_data_source_file 901992hsup1.cif
_cod_data_source_block (1)
_cod_depositor_comments
;
The following automatic conversions were performed:

'_refine_ls_weighting_scheme' value 'calc
w=1/[\s^2^(Fo^2^)+(0.0313P)^2^+0.0000P] where P=(Fo^2^+2Fc^2^)/3' was
changed to 'calc'. New tag '_refine_ls_weighting_details' was
created. The value of the new tag was set to
'w=1/[\s^2^(Fo^2^)+(0.0313P)^2^+0.0000P] where P=(Fo^2^+2Fc^2^)/3'.

Automatic conversion script
Id: cif_fix_values 3143 2015-03-26 13:38:13Z robertas 
;
_cod_original_sg_symbol_H-M P-1
_cod_database_code 7027382

loop_
_symmetry_equiv_pos_as_xyz
'x, y, z'
'-x, -y, -z'

loop_
_atom_site_aniso_label
_atom_site_aniso_U_11
_atom_site_aniso_U_22
_atom_site_aniso_U_33
_atom_site_aniso_U_23
_atom_site_aniso_U_13
_atom_site_aniso_U_12
Ag1 0.02478(10) 0.02172(9) 0.03322(12) 0.01377(8) 0.01326(8) 0.00741(7)
Ag2 0.03110(11) 0.02227(9) 0.02687(11) 0.01053(8) -0.00087(8) 0.00618(7)
N1 0.0198(9) 0.0227(9) 0.0272(11) 0.0077(8) 0.0073(8) 0.0044(8)
N2 0.0181(9) 0.0188(9) 0.0250(11) 0.0087(8) 0.0013(8) 0.0027(7)
N3 0.0336(11) 0.0259(10) 0.0297(12) 0.0082(9) 0.0098(9) 0.0130(9)
N4 0.0350(12) 0.0387(12) 0.0335(13) 0.0147(10) 0.0109(10) 0.0159(10)
N5 0.0422(13) 0.0275(10) 0.0236(12) 0.0063(9) 0.0071(9) 0.0051(9)
N6 0.0215(10) 0.0218(9) 0.0290(11) 0.0090(8) 0.0034(8) 0.0061(8)
N7 0.0194(9) 0.0234(9) 0.0303(11) 0.0140(8) 0.0099(8) 0.0099(8)
N8 0.0263(10) 0.0273(10) 0.0278(11) 0.0089(9) 0.0020(9) 0.0097(8)
N9 0.0394(12) 0.0332(11) 0.0292(12) 0.0120(9) 0.0120(10) 0.0169(10)
N10 0.0256(10) 0.0273(10) 0.0236(11) 0.0104(8) 0.0073(8) 0.0116(8)
C1 0.0190(11) 0.0246(11) 0.0235(13) 0.0071(10) 0.0053(9) 0.0002(9)
C2 0.0190(11) 0.0215(11) 0.0261(13) 0.0090(10) 0.0035(9) 0.0004(9)
C3 0.0282(13) 0.0313(12) 0.0282(14) 0.0161(11) 0.0057(10) 0.0066(10)
C4 0.0321(13) 0.0289(12) 0.0341(15) 0.0181(11) 0.0059(11) 0.0107(10)
C5 0.0196(11) 0.0190(10) 0.0326(14) 0.0104(10) 0.0024(10) 0.0023(9)
C6 0.0245(12) 0.0208(11) 0.0337(14) 0.0101(10) 0.0053(10) 0.0080(9)
C7 0.049(2) 0.0381(14) 0.035(2) 0.0137(12) 0.0182(13) 0.0236(13)
C8 0.057(2) 0.0259(12) 0.0302(15) 0.0055(11) 0.0114(13) 0.0145(12)
C9 0.0338(14) 0.0297(13) 0.0325(15) 0.0065(11) 0.0057(11) -0.0009(11)
C10 0.0299(13) 0.0408(14) 0.0304(15) 0.0066(12) -0.0030(11) 0.0073(11)
C11 0.0284(12) 0.0329(12) 0.0270(13) 0.0135(11) 0.0086(10) 0.0182(10)
C12 0.0259(12) 0.0260(11) 0.0293(14) 0.0140(10) 0.0124(10) 0.0149(10)
C13 0.0332(13) 0.0335(13) 0.0345(15) 0.0194(11) 0.0186(11) 0.0170(11)
C14 0.0268(12) 0.0256(12) 0.041(2) 0.0182(11) 0.0171(11) 0.0103(10)
C15 0.0174(11) 0.0213(11) 0.0364(14) 0.0138(10) 0.0089(10) 0.0090(9)
C16 0.0162(11) 0.0213(11) 0.0385(15) 0.0118(10) 0.0035(10) 0.0050(9)
C17 0.0261(12) 0.0284(12) 0.0279(14) 0.0100(10) -0.0016(10) 0.0031(10)
C18 0.0339(14) 0.0255(12) 0.0279(14) 0.0065(10) 0.0016(11) 0.0095(10)
C19 0.0355(14) 0.0362(13) 0.0264(14) 0.0120(11) 0.0115(11) 0.0218(11)
C20 0.0228(11) 0.0213(11) 0.0242(13) 0.0059(10) 0.0029(10) 0.0045(9)
C21 0.048(2) 0.0397(14) 0.0287(15) 0.0166(12) 0.0138(12) 0.0180(13)
C22 0.043(2) 0.0373(14) 0.038(2) 0.0212(12) 0.0071(12) 0.0171(12)
C23 0.0316(13) 0.0280(12) 0.038(2) 0.0128(11) 0.0096(11) 0.0125(10)
C24 0.0255(12) 0.0242(11) 0.0272(13) 0.0075(10) 0.0062(10) 0.0069(9)
C25 0.0243(12) 0.0280(12) 0.0263(13) 0.0108(10) 0.0047(10) 0.0132(9)
C26 0.0224(12) 0.0293(12) 0.0336(14) 0.0107(11) 0.0101(10) 0.0083(10)
C27 0.043(2) 0.0274(13) 0.0267(14) 0.0050(11) 0.0049(12) -0.0026(11)
C28 0.0263(12) 0.0259(12) 0.0295(14) 0.0093(10) 0.0050(10) 0.0090(10)
C29 0.038(2) 0.054(2) 0.048(2) 0.0287(15) 0.0192(13) 0.0231(14)
C30 0.0282(14) 0.048(2) 0.079(2) 0.042(2) 0.0154(15) 0.0130(13)
C31 0.0266(14) 0.0294(13) 0.063(2) 0.0162(13) -0.0029(13) 0.0049(11)
C32 0.0310(13) 0.0292(13) 0.0362(15) 0.0099(11) 0.0006(11) 0.0099(10)

loop_
_atom_site_label
_atom_site_type_symbol
_atom_site_fract_x
_atom_site_fract_y
_atom_site_fract_z
_atom_site_U_iso_or_equiv
_atom_site_thermal_displace_type
_atom_site_occupancy
_atom_site_calc_flag
_atom_site_refinement_flags
Ag1 Ag 0.29305(2) 0.61152(2) 0.010163(12) 0.02525(6) Uani 1 d .
Ag2 Ag 0.33331(2) 0.86691(2) 0.130512(12) 0.02706(6) Uani 1 d .
N1 N 0.4351(2) 0.6951(2) -0.07383(13) 0.0239(4) Uani 1 d .
N2 N 0.3007(2) 0.9077(2) 0.00432(13) 0.0212(4) Uani 1 d .
N3 N 0.2111(2) 1.0432(2) 0.16324(14) 0.0290(5) Uani 1 d .
N4 N 0.2112(2) 1.0161(2) 0.56530(15) 0.0340(5) Uani 1 d .
N5 N 0.3297(2) 1.0884(2) 0.35809(14) 0.0331(5) Uani 1 d .
N6 N 0.1299(2) 0.3810(2) -0.07016(13) 0.0243(4) Uani 1 d .
N7 N 0.1857(2) 0.5411(2) 0.11390(13) 0.0223(4) Uani 1 d .
N8 N 0.3664(2) 0.8139(2) 0.25145(13) 0.0270(4) Uani 1 d .
N9 N 0.3705(2) 0.4674(2) -0.43167(14) 0.0321(5) Uani 1 d .
N10 N 0.3316(2) 0.4108(2) -0.20989(13) 0.0242(4) Uani 1 d .
C1 C 0.4246(2) 0.7877(2) -0.1082(2) 0.0242(5) Uani 1 d .
H1 H 0.4746(2) 0.7973(2) -0.1577(2) 0.029 Uiso 1 calc R
C2 C 0.3437(2) 0.8786(2) -0.0784(2) 0.0235(5) Uani 1 d .
C3 C 0.3017(2) 0.9526(2) -0.1296(2) 0.0286(5) Uani 1 d .
H3 H 0.3199(2) 0.9516(2) -0.1892(2) 0.034 Uiso 1 calc R
C4 C 0.2282(3) 1.0274(2) -0.0755(2) 0.0298(5) Uani 1 d .
H4 H 0.1842(3) 1.0859(2) -0.0914(2) 0.036 Uiso 1 calc R
C5 C 0.2317(2) 0.9996(2) 0.0064(2) 0.0244(5) Uani 1 d .
C6 C 0.1855(2) 1.0652(2) 0.0887(2) 0.0259(5) Uani 1 d .
H6 H 0.1348(2) 1.1261(2) 0.0872(2) 0.031 Uiso 1 calc R
C7 C 0.1669(3) 1.1190(3) 0.2442(2) 0.0374(6) Uani 1 d .
H7A H 0.0850(3) 1.0551(3) 0.2610(2) 0.045 Uiso 1 calc R
H7B H 0.1348(3) 1.1903(3) 0.2305(2) 0.045 Uiso 1 calc R
C8 C 0.2885(3) 1.1866(2) 0.3233(2) 0.0382(6) Uani 1 d .
H8A H 0.3730(3) 1.2433(2) 0.3040(2) 0.046 Uiso 1 calc R
H8B H 0.2598(3) 1.2489(2) 0.3732(2) 0.046 Uiso 1 calc R
C9 C 0.4609(3) 1.0664(2) 0.3301(2) 0.0356(6) Uani 1 d .
H9A H 0.5442(3) 1.1381(2) 0.3731(2) 0.043 Uiso 1 calc R
H9B H 0.4696(3) 1.0774(2) 0.2693(2) 0.043 Uiso 1 calc R
C10 C 0.4666(3) 0.9267(3) 0.3264(2) 0.0362(6) Uani 1 d .
H10A H 0.5651(3) 0.9267(3) 0.3200(2) 0.043 Uiso 1 calc R
H10B H 0.4447(3) 0.9103(3) 0.3844(2) 0.043 Uiso 1 calc R
C11 C 0.2944(2) 0.7048(2) 0.2687(2) 0.0265(5) Uani 1 d .
H11 H 0.3056(2) 0.7084(2) 0.3305(2) 0.032 Uiso 1 calc R
C12 C 0.1987(2) 0.5781(2) 0.2060(2) 0.0241(5) Uani 1 d .
C13 C 0.1048(3) 0.4722(2) 0.2323(2) 0.0299(5) Uani 1 d .
H13 H 0.0943(3) 0.4719(2) 0.2927(2) 0.036 Uiso 1 calc R
C14 C 0.0309(2) 0.3684(2) 0.1531(2) 0.0288(5) Uani 1 d .
H14 H -0.0419(2) 0.2840(2) 0.1482(2) 0.035 Uiso 1 calc R
C15 C 0.0851(2) 0.4131(2) 0.0821(2) 0.0232(5) Uani 1 d .
C16 C 0.0539(2) 0.3370(2) -0.0144(2) 0.0252(5) Uani 1 d .
H16 H -0.0246(2) 0.2530(2) -0.0364(2) 0.030 Uiso 1 calc R
C17 C 0.0928(2) 0.3038(2) -0.1663(2) 0.0290(5) Uani 1 d .
H17A H 0.0495(2) 0.3531(2) -0.1979(2) 0.035 Uiso 1 calc R
H17B H 0.0200(2) 0.2128(2) -0.1744(2) 0.035 Uiso 1 calc R
C18 C 0.2214(3) 0.2828(2) -0.2102(2) 0.0298(5) Uani 1 d .
H18A H 0.2656(3) 0.2351(2) -0.1777(2) 0.036 Uiso 1 calc R
H18B H 0.1872(3) 0.2220(2) -0.2738(2) 0.036 Uiso 1 calc R
C19 C 0.3841(3) 0.4038(3) -0.2971(2) 0.0296(5) Uani 1 d .
H19A H 0.3565(3) 0.3061(3) -0.3345(2) 0.036 Uiso 1 calc R
H19B H 0.4901(3) 0.4428(3) -0.2856(2) 0.036 Uiso 1 calc R
C20 C 0.3280(2) 0.4795(2) -0.3503(2) 0.0239(5) Uani 1 d .
C21 C 0.3247(3) 0.5309(3) -0.4832(2) 0.0365(6) Uani 1 d .
H21 H 0.3554(3) 0.5244(3) -0.5407(2) 0.044 Uiso 1 calc R
C22 C 0.2349(3) 0.6057(3) -0.4569(2) 0.0364(6) Uani 1 d .
H22 H 0.2027(3) 0.6472(3) -0.4962(2) 0.044 Uiso 1 calc R
C23 C 0.1934(3) 0.6183(2) -0.3730(2) 0.0312(6) Uani 1 d .
H23 H 0.1327(3) 0.6699(2) -0.3528(2) 0.037 Uiso 1 calc R
C24 C 0.2411(2) 0.5549(2) -0.3175(2) 0.0260(5) Uani 1 d .
H24 H 0.2148(2) 0.5631(2) -0.2588(2) 0.031 Uiso 1 calc R
C25 C 0.4496(2) 0.4627(2) -0.1344(2) 0.0246(5) Uani 1 d .
H25A H 0.5182(2) 0.4134(2) -0.1506(2) 0.030 Uiso 1 calc R
H25B H 0.4112(2) 0.4431(2) -0.0803(2) 0.030 Uiso 1 calc R
C26 C 0.5283(2) 0.6167(2) -0.1107(2) 0.0282(5) Uani 1 d .
H26A H 0.6145(2) 0.6446(2) -0.0653(2) 0.034 Uiso 1 calc R
H26B H 0.5600(2) 0.6379(2) -0.1659(2) 0.034 Uiso 1 calc R
C27 C 0.3269(3) 1.1105(2) 0.4548(2) 0.0367(6) Uani 1 d .
H27A H 0.3106(3) 1.1985(2) 0.4819(2) 0.044 Uiso 1 calc R
H27B H 0.4219(3) 1.1195(2) 0.4838(2) 0.044 Uiso 1 calc R
C28 C 0.2132(2) 0.9971(2) 0.4767(2) 0.0270(5) Uani 1 d .
C29 C 0.1137(3) 0.9191(3) 0.5887(2) 0.0416(7) Uani 1 d .
H29 H 0.1110(3) 0.9314(3) 0.6515(2) 0.050 Uiso 1 calc R
C30 C 0.0171(3) 0.8027(3) 0.5270(2) 0.0466(8) Uani 1 d .
H30 H -0.0505(3) 0.7365(3) 0.5468(2) 0.056 Uiso 1 calc R
C31 C 0.0205(3) 0.7839(3) 0.4360(2) 0.0408(7) Uani 1 d .
H31 H -0.0443(3) 0.7039(3) 0.3917(2) 0.049 Uiso 1 calc R
C32 C 0.1196(3) 0.8831(2) 0.4099(2) 0.0325(6) Uani 1 d .
H32 H 0.1233(3) 0.8734(2) 0.3474(2) 0.039 Uiso 1 calc R

loop_
_atom_type_symbol
_atom_type_description
_atom_type_scat_dispersion_real
_atom_type_scat_dispersion_imag
_atom_type_scat_source
C C 0.0033 0.0016 'International Tables Vol C Tables 4.2.6.8 and 6.1.1.4'
H H 0.0000 0.0000 'International Tables Vol C Tables 4.2.6.8 and 6.1.1.4'
N N 0.0061 0.0033 'International Tables Vol C Tables 4.2.6.8 and 6.1.1.4'
Ag Ag -0.8971 1.1015 'International Tables Vol C Tables 4.2.6.8 and 6.1.1.4'

loop_
_geom_angle_atom_site_label_1
_geom_angle_atom_site_label_2
_geom_angle_atom_site_label_3
_geom_angle
N1 Ag1 N7 169.11(7)
N1 Ag1 N6 112.36(7)
N7 Ag1 N6 75.30(7)
N1 Ag1 Ag2 92.75(5)
N7 Ag1 Ag2 83.09(5)
N6 Ag1 Ag2 147.93(5)
N8 Ag2 N2 176.38(7)
N8 Ag2 N3 109.18(7)
N2 Ag2 N3 74.14(7)
N8 Ag2 Ag1 95.96(5)
N2 Ag2 Ag1 80.46(5)
N3 Ag2 Ag1 138.98(5)
C1 N1 C26 118.3(2)
C1 N1 Ag1 125.0(2)
C26 N1 Ag1 115.17(14)
C2 N2 C5 106.4(2)
C2 N2 Ag2 137.47(15)
C5 N2 Ag2 115.61(15)
C6 N3 C7 118.0(2)
C6 N3 Ag2 107.1(2)
C7 N3 Ag2 134.9(2)
C28 N4 C29 117.2(2)
C27 N5 C9 112.4(2)
C27 N5 C8 114.7(2)
C9 N5 C8 114.6(2)
C16 N6 C17 119.4(2)
C16 N6 Ag1 108.21(15)
C17 N6 Ag1 131.36(14)
C12 N7 C15 106.1(2)
C12 N7 Ag1 139.08(15)
C15 N7 Ag1 114.16(15)
C11 N8 C10 117.6(2)
C11 N8 Ag2 127.3(2)
C10 N8 Ag2 114.24(15)
C20 N9 C21 117.5(2)
C25 N10 C19 111.7(2)
C25 N10 C18 112.9(2)
C19 N10 C18 113.8(2)
N1 C1 C2 126.2(2)
N2 C2 C3 110.1(2)
N2 C2 C1 124.7(2)
C3 C2 C1 125.2(2)
C4 C3 C2 106.3(2)
C5 C4 C3 106.5(2)
N2 C5 C4 110.7(2)
N2 C5 C6 121.4(2)
C4 C5 C6 127.6(2)
N3 C6 C5 121.6(2)
N3 C7 C8 111.3(2)
N5 C8 C7 113.7(2)
N5 C9 C10 113.8(2)
N8 C10 C9 113.4(2)
N8 C11 C12 127.9(2)
N7 C12 C13 110.0(2)
N7 C12 C11 126.0(2)
C13 C12 C11 124.0(2)
C14 C13 C12 106.6(2)
C13 C14 C15 106.0(2)
N7 C15 C14 111.2(2)
N7 C15 C16 120.6(2)
C14 C15 C16 128.1(2)
N6 C16 C15 121.2(2)
N6 C17 C18 113.0(2)
N10 C18 C17 114.1(2)
N10 C19 C20 114.0(2)
N9 C20 C24 123.2(2)
N9 C20 C19 113.8(2)
C24 C20 C19 123.0(2)
N9 C21 C22 123.3(2)
C23 C22 C21 118.5(2)
C22 C23 C24 119.3(2)
C20 C24 C23 118.2(2)
N10 C25 C26 112.4(2)
N1 C26 C25 110.9(2)
N5 C27 C28 114.4(2)
N4 C28 C32 123.0(2)
N4 C28 C27 114.6(2)
C32 C28 C27 122.4(2)
N4 C29 C30 123.7(3)
C29 C30 C31 118.5(2)
C30 C31 C32 119.0(2)
C31 C32 C28 118.6(3)

loop_
_geom_bond_atom_site_label_1
_geom_bond_atom_site_label_2
_geom_bond_distance
Ag1 N1 2.139(2)
Ag1 N7 2.164(2)
Ag1 N6 2.425(2)
Ag1 Ag2 2.7484(3)
Ag2 N8 2.154(2)
Ag2 N2 2.159(2)
Ag2 N3 2.513(2)
N1 C1 1.287(3)
N1 C26 1.474(3)
N2 C2 1.358(3)
N2 C5 1.367(3)
N3 C6 1.277(3)
N3 C7 1.463(3)
N4 C28 1.335(3)
N4 C29 1.336(3)
N5 C27 1.456(3)
N5 C9 1.464(3)
N5 C8 1.469(3)
N6 C16 1.273(3)
N6 C17 1.451(3)
N7 C12 1.359(3)
N7 C15 1.360(3)
N8 C11 1.281(3)
N8 C10 1.465(3)
N9 C20 1.337(3)
N9 C21 1.338(3)
N10 C25 1.464(3)
N10 C19 1.467(3)
N10 C18 1.469(3)
C1 C2 1.448(3)
C2 C3 1.408(3)
C3 C4 1.393(3)
C4 C5 1.389(3)
C5 C6 1.448(3)
C7 C8 1.515(4)
C9 C10 1.511(3)
C11 C12 1.435(3)
C12 C13 1.409(3)
C13 C14 1.385(4)
C14 C15 1.393(3)
C15 C16 1.454(3)
C17 C18 1.528(3)
C19 C20 1.513(3)
C20 C24 1.384(3)
C21 C22 1.384(4)
C22 C23 1.371(3)
C23 C24 1.391(3)
C25 C26 1.523(3)
C27 C28 1.518(3)
C28 C32 1.384(3)
C29 C30 1.373(4)
C30 C31 1.374(4)
C31 C32 1.382(3)

loop_
_geom_torsion_atom_site_label_1
_geom_torsion_atom_site_label_2
_geom_torsion_atom_site_label_3
_geom_torsion_atom_site_label_4
_geom_torsion
N1 Ag1 Ag2 N8 -133.15(7)
N7 Ag1 Ag2 N8 36.75(7)
N6 Ag1 Ag2 N8 84.29(10)
N1 Ag1 Ag2 N2 46.25(7)
N7 Ag1 Ag2 N2 -143.85(7)
N6 Ag1 Ag2 N2 -96.30(10)
N1 Ag1 Ag2 N3 98.28(9)
N7 Ag1 Ag2 N3 -91.82(8)
N6 Ag1 Ag2 N3 -44.28(11)
N7 Ag1 N1 C1 -121.6(3)
N6 Ag1 N1 C1 105.1(2)
Ag2 Ag1 N1 C1 -54.4(2)
N7 Ag1 N1 C26 73.2(4)
N6 Ag1 N1 C26 -60.1(2)
Ag2 Ag1 N1 C26 140.37(15)
N8 Ag2 N2 C2 -33.9(11)
N3 Ag2 N2 C2 169.2(2)
Ag1 Ag2 N2 C2 -43.3(2)
N8 Ag2 N2 C5 155.4(10)
N3 Ag2 N2 C5 -1.50(14)
Ag1 Ag2 N2 C5 145.96(14)
N8 Ag2 N3 C6 -176.00(14)
N2 Ag2 N3 C6 2.50(14)
Ag1 Ag2 N3 C6 -51.4(2)
N8 Ag2 N3 C7 3.8(2)
N2 Ag2 N3 C7 -177.7(2)
Ag1 Ag2 N3 C7 128.4(2)
N1 Ag1 N6 C16 177.24(14)
N7 Ag1 N6 C16 5.42(14)
Ag2 Ag1 N6 C16 -43.8(2)
N1 Ag1 N6 C17 -14.5(2)
N7 Ag1 N6 C17 173.7(2)
Ag2 Ag1 N6 C17 124.5(2)
N1 Ag1 N7 C12 31.4(5)
N6 Ag1 N7 C12 167.2(2)
Ag2 Ag1 N7 C12 -36.7(2)
N1 Ag1 N7 C15 -137.6(3)
N6 Ag1 N7 C15 -1.71(14)
Ag2 Ag1 N7 C15 154.40(14)
N2 Ag2 N8 C11 -53.2(11)
N3 Ag2 N8 C11 103.2(2)
Ag1 Ag2 N8 C11 -43.9(2)
N2 Ag2 N8 C10 137.9(10)
N3 Ag2 N8 C10 -65.7(2)
Ag1 Ag2 N8 C10 147.2(2)
C26 N1 C1 C2 -177.2(2)
Ag1 N1 C1 C2 18.0(3)
C5 N2 C2 C3 0.0(2)
Ag2 N2 C2 C3 -171.31(15)
C5 N2 C2 C1 178.3(2)
Ag2 N2 C2 C1 7.0(3)
N1 C1 C2 N2 19.7(3)
N1 C1 C2 C3 -162.2(2)
N2 C2 C3 C4 -1.1(2)
C1 C2 C3 C4 -179.3(2)
C2 C3 C4 C5 1.7(2)
C2 N2 C5 C4 1.1(2)
Ag2 N2 C5 C4 174.60(14)
C2 N2 C5 C6 -173.0(2)
Ag2 N2 C5 C6 0.5(2)
C3 C4 C5 N2 -1.8(2)
C3 C4 C5 C6 171.9(2)
C7 N3 C6 C5 177.0(2)
Ag2 N3 C6 C5 -3.2(2)
N2 C5 C6 N3 2.2(3)
C4 C5 C6 N3 -170.8(2)
C6 N3 C7 C8 -129.8(2)
Ag2 N3 C7 C8 50.4(3)
C27 N5 C8 C7 -124.8(2)
C9 N5 C8 C7 102.9(3)
N3 C7 C8 N5 -67.8(3)
C27 N5 C9 C10 73.8(3)
C8 N5 C9 C10 -152.8(2)
C11 N8 C10 C9 -136.3(2)
Ag2 N8 C10 C9 33.8(3)
N5 C9 C10 N8 70.6(3)
C10 N8 C11 C12 -174.9(2)
Ag2 N8 C11 C12 16.5(4)
C15 N7 C12 C13 -0.2(2)
Ag1 N7 C12 C13 -169.7(2)
C15 N7 C12 C11 179.1(2)
Ag1 N7 C12 C11 9.6(4)
N8 C11 C12 N7 12.4(4)
N8 C11 C12 C13 -168.4(2)
N7 C12 C13 C14 -0.9(3)
C11 C12 C13 C14 179.7(2)
C12 C13 C14 C15 1.6(3)
C12 N7 C15 C14 1.3(2)
Ag1 N7 C15 C14 173.81(14)
C12 N7 C15 C16 -174.4(2)
Ag1 N7 C15 C16 -1.9(2)
C13 C14 C15 N7 -1.9(3)
C13 C14 C15 C16 173.4(2)
C17 N6 C16 C15 -178.3(2)
Ag1 N6 C16 C15 -8.4(2)
N7 C15 C16 N6 7.9(3)
C14 C15 C16 N6 -167.1(2)
C16 N6 C17 C18 -132.7(2)
Ag1 N6 C17 C18 60.1(3)
C25 N10 C18 C17 96.9(2)
C19 N10 C18 C17 -134.4(2)
N6 C17 C18 N10 -64.0(3)
C25 N10 C19 C20 -125.8(2)
C18 N10 C19 C20 105.0(2)
C21 N9 C20 C24 -0.7(3)
C21 N9 C20 C19 179.7(2)
N10 C19 C20 N9 -177.0(2)
N10 C19 C20 C24 3.4(3)
C20 N9 C21 C22 -1.0(4)
N9 C21 C22 C23 1.7(4)
C21 C22 C23 C24 -0.7(4)
N9 C20 C24 C23 1.5(3)
C19 C20 C24 C23 -178.8(2)
C22 C23 C24 C20 -0.8(3)
C19 N10 C25 C26 73.6(2)
C18 N10 C25 C26 -156.6(2)
C1 N1 C26 C25 -129.8(2)
Ag1 N1 C26 C25 36.5(2)
N10 C25 C26 N1 66.7(2)
C9 N5 C27 C28 -113.4(2)
C8 N5 C27 C28 113.3(2)
C29 N4 C28 C32 0.2(4)
C29 N4 C28 C27 -179.7(2)
N5 C27 C28 N4 179.3(2)
N5 C27 C28 C32 -0.6(4)
C28 N4 C29 C30 0.1(4)
N4 C29 C30 C31 0.2(4)
C29 C30 C31 C32 -0.7(4)
C30 C31 C32 C28 0.9(4)
N4 C28 C32 C31 -0.7(4)
C27 C28 C32 C31 179.2(2)
